data_7125102
loop_
_publ_author_name
'Zhang, Cheng'
'Chang, Sailan'
'Qiu, Lihua'
'Xu, Xinfang'

_publ_section_title
;
 Chemodivergent synthesis of multi-substituted/fused pyrroles via
 copper-catalyzed carbene cascade reaction of propargyl
 \a-iminodiazoacetates.
;
_journal_issue 84
_journal_name_full 'Chemical communications (Cambridge, England)'
_journal_page_first 12470
_journal_page_last 12473
_journal_paper_doi 10.1039/c6cc06864b
_journal_volume 52
_journal_year 2016
_chemical_formula_sum 'C13 H39 N24 O13'
_chemical_formula_weight 739.68
_space_group_IT_number 2
_space_group_name_Hall '-P 1'
_space_group_name_H-M_alt 'P -1'
_atom_sites_solution_hydrogens geom
_atom_sites_solution_primary direct
_atom_sites_solution_secondary difmap
_audit_creation_method SHELXL-97
_audit_update_record
;
2016-05-21 deposited with the CCDC.
2016-09-27 downloaded from the CCDC.
;
_cell_angle_alpha 70.505(2)
_cell_angle_beta 78.122(2)
_cell_angle_gamma 74.189(2)
_cell_formula_units_Z 2
_cell_length_a 11.1811(4)
_cell_length_b 11.6175(5)
_cell_length_c 14.5096(6)
_cell_measurement_temperature 273(2)
_cell_volume 1695.70(12)
_computing_structure_refinement 'SHELXL-97 (Sheldrick, 1997)'
_computing_structure_solution 'SHELXS-97 (Sheldrick, 1990)'
_diffrn_ambient_temperature 273(2)
_diffrn_measured_fraction_theta_full 0.995
_diffrn_measured_fraction_theta_max 0.995
_diffrn_radiation_monochromator graphite
_diffrn_radiation_source 'fine-focus sealed tube'
_diffrn_radiation_type MoK\a
_diffrn_radiation_wavelength 0.71073
_diffrn_reflns_av_R_equivalents 0.0348
_diffrn_reflns_av_sigmaI/netI 0.0294
_diffrn_reflns_limit_h_max 14
_diffrn_reflns_limit_h_min -14
_diffrn_reflns_limit_k_max 15
_diffrn_reflns_limit_k_min -15
_diffrn_reflns_limit_l_max 18
_diffrn_reflns_limit_l_min -18
_diffrn_reflns_number 33721
_diffrn_reflns_theta_full 27.55
_diffrn_reflns_theta_max 27.55
_diffrn_reflns_theta_min 2.05
_exptl_absorpt_coefficient_mu 0.126
_exptl_crystal_colour colorless
_exptl_crystal_density_diffrn 1.449
_exptl_crystal_density_method 'not measured'
_exptl_crystal_F_000 778
_exptl_crystal_size_max 200
_exptl_crystal_size_mid 50
_exptl_crystal_size_min 50
_refine_diff_density_max 0.579
_refine_diff_density_min -0.372
_refine_diff_density_rms 0.107
_refine_ls_extinction_method none
_refine_ls_goodness_of_fit_ref 1.399
_refine_ls_hydrogen_treatment mixed
_refine_ls_matrix_type full
_refine_ls_number_parameters 451
_refine_ls_number_reflns 7780
_refine_ls_number_restraints 0
_refine_ls_restrained_S_all 1.399
_refine_ls_R_factor_all 0.0783
_refine_ls_R_factor_gt 0.0562
_refine_ls_shift/su_max 0.000
_refine_ls_shift/su_mean 0.000
_refine_ls_structure_factor_coef Fsqd
_refine_ls_weighting_details 'calc w=1/[\s^2^(Fo^2^)+(0.1000P)^2^+0.0000P] where P=(Fo^2^+2Fc^2^)/3'
_refine_ls_weighting_scheme calc
_refine_ls_wR_factor_gt 0.1766
_refine_ls_wR_factor_ref 0.1938
_reflns_number_gt 5902
_reflns_number_total 7780
_reflns_threshold_expression >2sigma(I)
_cod_data_source_file c6cc06864b2.cif
_cod_data_source_block zccuno_0m
_cod_database_code 7125102

loop_
_symmetry_equiv_pos_as_xyz
'x, y, z'
'-x, -y, -z'

loop_
_atom_site_label
_atom_site_type_symbol
_atom_site_fract_x
_atom_site_fract_y
_atom_site_fract_z
_atom_site_U_iso_or_equiv
_atom_site_adp_type
_atom_site_occupancy
_atom_site_symmetry_multiplicity
_atom_site_calc_flag
_atom_site_refinement_flags
O1 O 0.99825(12) -0.19536(13) -0.02673(11) 0.0632(4) Uani 1 1 d .
C4 C 0.79849(15) 0.11487(17) -0.12396(13) 0.0440(4) Uani 1 1 d .
H4A H 0.8007 0.1896 -0.1740 0.053 Uiso 1 1 calc R
C15 C 0.1558(2) 0.5454(2) 0.15342(16) 0.0668(6) Uani 1 1 d .
H15A H 0.1008 0.5909 0.1929 0.080 Uiso 1 1 calc R
C14 C 0.10987(19) 0.4962(2) 0.09763(16) 0.0648(6) Uani 1 1 d .
H14A H 0.0238 0.5086 0.0995 0.078 Uiso 1 1 calc R
N1 N 0.51102(12) 0.25214(13) 0.00106(9) 0.0371(3) Uani 1 1 d .
H1A H 0.5328 0.2307 0.0590 0.045 Uiso 1 1 calc R
O2 O 0.48506(12) 0.27178(13) -0.31471(9) 0.0521(3) Uani 1 1 d .
O3 O 0.21435(15) 0.40001(15) -0.19661(14) 0.0815(5) Uani 1 1 d .
C37 C 0.65991(16) -0.03071(16) 0.67800(12) 0.0415(4) Uani 1 1 d .
H37A H 0.5740 -0.0005 0.6903 0.050 Uiso 1 1 calc R
N2 N 0.54823(11) 0.17768(12) 0.51447(9) 0.0348(3) Uani 1 1 d .
H2A H 0.5261 0.1986 0.5681 0.042 Uiso 1 1 calc R
O5 O 0.08426(14) 0.65020(15) 0.40716(14) 0.0793(5) Uani 1 1 d .
O6 O 0.58651(11) 0.17408(13) 0.19608(8) 0.0509(3) Uani 1 1 d .
O7 O 0.85215(11) -0.00401(14) 0.32937(11) 0.0619(4) Uani 1 1 d .
O8 O 0.69630(12) -0.09598(13) 0.34946(11) 0.0590(4) Uani 1 1 d .
C3 C 0.90487(15) 0.01817(17) -0.11519(14) 0.0463(4) Uani 1 1 d .
H3A H 0.9775 0.0282 -0.1589 0.056 Uiso 1 1 calc R
C5 C 0.68862(14) 0.10233(15) -0.05942(12) 0.0374(4) Uani 1 1 d .
C8 C 0.57521(14) 0.20264(15) -0.07227(12) 0.0361(4) Uani 1 1 d .
C9 C 0.50999(14) 0.26168(15) -0.15401(12) 0.0369(4) Uani 1 1 d .
C16 C 0.2829(2) 0.52753(19) 0.15081(15) 0.0581(5) Uani 1 1 d .
H16A H 0.3140 0.5603 0.1890 0.070 Uiso 1 1 calc R
C13 C 0.19090(16) 0.42812(19) 0.03856(14) 0.0520(5) Uani 1 1 d .
H13A H 0.1591 0.3939 0.0018 0.062 Uiso 1 1 calc R
C12 C 0.31975(15) 0.41100(15) 0.03428(11) 0.0382(4) Uani 1 1 d .
C17 C 0.36474(17) 0.46085(16) 0.09142(12) 0.0438(4) Uani 1 1 d .
H17A H 0.4507 0.4493 0.0898 0.053 Uiso 1 1 calc R
C11 C 0.40599(14) 0.34174(15) -0.03044(11) 0.0364(4) Uani 1 1 d .
C7 C 0.79326(17) -0.10683(18) 0.02434(14) 0.0494(4) Uani 1 1 d .
H7A H 0.7913 -0.1816 0.0744 0.059 Uiso 1 1 calc R
C6 C 0.68865(16) -0.01057(17) 0.01551(13) 0.0451(4) Uani 1 1 d .
H6A H 0.6168 -0.0208 0.0601 0.054 Uiso 1 1 calc R
C35 C 0.85329(19) -0.15329(19) 0.73792(15) 0.0569(5) Uani 1 1 d .
H35A H 0.8977 -0.2052 0.7898 0.068 Uiso 1 1 calc R
C36 C 0.72625(19) -0.10720(18) 0.75518(13) 0.0534(5) Uani 1 1 d .
H36A H 0.6849 -0.1276 0.8190 0.064 Uiso 1 1 calc R
C32 C 0.72072(14) 0.00163(14) 0.58167(11) 0.0338(3) Uani 1 1 d .
C31 C 0.64816(13) 0.08197(14) 0.50036(11) 0.0317(3) Uani 1 1 d .
C28 C 0.48981(14) 0.23426(15) 0.43270(11) 0.0344(3) Uani 1 1 d .
C25 C 0.38340(14) 0.34258(15) 0.42734(11) 0.0363(4) Uani 1 1 d .
C24 C 0.39922(17) 0.45253(19) 0.43592(17) 0.0578(5) Uani 1 1 d .
H24A H 0.4774 0.4566 0.4457 0.069 Uiso 1 1 calc R
C23 C 0.30129(18) 0.5567(2) 0.43031(18) 0.0607(5) Uani 1 1 d .
H23A H 0.3140 0.6298 0.4359 0.073 Uiso 1 1 calc R
C34 C 0.91447(17) -0.12201(19) 0.64311(15) 0.0537(5) Uani 1 1 d .
H34A H 1.0003 -0.1529 0.6312 0.064 Uiso 1 1 calc R
C33 C 0.84852(15) -0.04479(17) 0.56547(13) 0.0424(4) Uani 1 1 d .
H33A H 0.8906 -0.0240 0.5019 0.051 Uiso 1 1 calc R
C29 C 0.55315(14) 0.17428(15) 0.36215(11) 0.0346(3) Uani 1 1 d .
C40 C 0.52716(15) 0.21638(16) 0.26243(12) 0.0413(4) Uani 1 1 d .
H40A H 0.4584 0.2823 0.2467 0.050 Uiso 1 1 calc R
C26 C 0.26616(16) 0.33991(18) 0.41229(15) 0.0511(5) Uani 1 1 d .
H26A H 0.2532 0.2676 0.4055 0.061 Uiso 1 1 calc R
C1 C 1.11577(18) -0.1847(2) -0.08574(18) 0.0691(6) Uani 1 1 d .
H1B H 1.1751 -0.2631 -0.0676 0.104 Uiso 1 1 calc R
H1C H 1.1457 -0.1206 -0.0754 0.104 Uiso 1 1 calc R
H1D H 1.1057 -0.1633 -0.1540 0.104 Uiso 1 1 calc R
C2 C 0.90182(15) -0.09322(17) -0.04095(14) 0.0450(4) Uani 1 1 d .
C10 C 0.40300(14) 0.34926(15) -0.12628(11) 0.0360(4) Uani 1 1 d .
C19 C 0.30457(16) 0.43106(17) -0.18882(12) 0.0441(4) Uani 1 1 d .
O4 O 0.32486(17) 0.54070(16) -0.23506(16) 0.1048(8) Uani 1 1 d .
C20 C 0.2300(3) 0.6235(3) -0.2987(3) 0.1481(19) Uani 1 1 d .
H20A H 0.2522 0.7030 -0.3304 0.222 Uiso 1 1 calc R
H20B H 0.1498 0.6351 -0.2595 0.222 Uiso 1 1 calc R
H20C H 0.2261 0.5864 -0.3477 0.222 Uiso 1 1 calc R
C18 C 0.54262(16) 0.22723(17) -0.24297(13) 0.0439(4) Uani 1 1 d .
H18A H 0.6145 0.1649 -0.2469 0.053 Uiso 1 1 calc R
C22 C 0.18575(16) 0.55133(18) 0.41655(14) 0.0509(5) Uani 1 1 d .
C21 C 0.1001(3) 0.7635(2) 0.4170(2) 0.0900(9) Uani 1 1 d .
H21A H 0.0230 0.8254 0.4089 0.135 Uiso 1 1 calc R
H21B H 0.1651 0.7934 0.3675 0.135 Uiso 1 1 calc R
H21C H 0.1227 0.7476 0.4811 0.135 Uiso 1 1 calc R
C30 C 0.65346(13) 0.07819(14) 0.40598(11) 0.0328(3) Uani 1 1 d .
C38 C 0.74542(14) -0.00999(15) 0.35757(11) 0.0353(4) Uani 1 1 d .
C39 C 0.7789(2) -0.1863(3) 0.3036(2) 0.0815(8) Uani 1 1 d .
H39A H 0.7337 -0.2447 0.3017 0.122 Uiso 1 1 calc R
H39B H 0.8479 -0.2304 0.3408 0.122 Uiso 1 1 calc R
H39C H 0.8100 -0.1439 0.2376 0.122 Uiso 1 1 calc R
C27 C 0.16846(17) 0.4428(2) 0.40728(17) 0.0600(5) Uani 1 1 d .
H27A H 0.0901 0.4391 0.3976 0.072 Uiso 1 1 calc R

loop_
_atom_site_aniso_label
_atom_site_aniso_U_11
_atom_site_aniso_U_22
_atom_site_aniso_U_33
_atom_site_aniso_U_23
_atom_site_aniso_U_13
_atom_site_aniso_U_12
O1 0.0462(7) 0.0494(8) 0.0724(10) -0.0076(7) -0.0057(6) 0.0099(6)
C4 0.0442(9) 0.0412(9) 0.0402(9) -0.0085(7) -0.0065(7) -0.0026(7)
C15 0.0752(14) 0.0566(13) 0.0530(12) -0.0247(10) 0.0020(10) 0.0137(10)
C14 0.0469(10) 0.0728(14) 0.0569(12) -0.0197(11) -0.0044(9) 0.0147(10)
N1 0.0392(7) 0.0429(8) 0.0283(7) -0.0129(6) -0.0084(5) -0.0015(6)
O2 0.0575(7) 0.0657(9) 0.0373(7) -0.0248(6) -0.0131(6) -0.0028(6)
O3 0.0788(10) 0.0685(10) 0.1003(13) -0.0020(9) -0.0559(10) -0.0168(8)
C37 0.0475(9) 0.0409(9) 0.0343(9) -0.0098(7) -0.0083(7) -0.0061(7)
N2 0.0373(7) 0.0385(7) 0.0292(7) -0.0153(6) -0.0079(5) 0.0000(5)
O5 0.0542(8) 0.0605(10) 0.1154(14) -0.0364(10) -0.0213(8) 0.0208(7)
O6 0.0519(7) 0.0666(9) 0.0310(6) -0.0193(6) -0.0086(5) 0.0008(6)
O7 0.0367(7) 0.0757(10) 0.0827(10) -0.0460(8) 0.0044(6) -0.0082(6)
O8 0.0504(7) 0.0610(9) 0.0800(10) -0.0479(8) 0.0108(7) -0.0156(6)
C3 0.0378(8) 0.0487(10) 0.0468(10) -0.0136(8) -0.0008(7) -0.0045(7)
C5 0.0369(8) 0.0404(9) 0.0353(8) -0.0141(7) -0.0096(6) -0.0020(7)
C8 0.0355(8) 0.0394(9) 0.0345(8) -0.0148(7) -0.0053(6) -0.0043(7)
C9 0.0395(8) 0.0399(9) 0.0327(8) -0.0148(7) -0.0090(6) -0.0029(7)
C16 0.0821(14) 0.0461(11) 0.0461(11) -0.0216(9) -0.0050(10) -0.0064(10)
C13 0.0460(10) 0.0611(12) 0.0434(10) -0.0176(9) -0.0092(8) 0.0026(8)
C12 0.0430(8) 0.0366(8) 0.0277(8) -0.0078(6) -0.0045(6) 0.0007(7)
C17 0.0535(10) 0.0419(9) 0.0335(9) -0.0109(7) -0.0027(7) -0.0090(8)
C11 0.0363(8) 0.0389(9) 0.0323(8) -0.0115(7) -0.0071(6) -0.0021(6)
C7 0.0521(10) 0.0415(10) 0.0451(10) -0.0049(8) -0.0073(8) -0.0044(8)
C6 0.0413(9) 0.0469(10) 0.0410(9) -0.0110(8) -0.0017(7) -0.0051(7)
C35 0.0683(12) 0.0505(11) 0.0484(11) -0.0032(9) -0.0322(10) -0.0032(9)
C36 0.0702(12) 0.0537(11) 0.0322(9) -0.0048(8) -0.0129(8) -0.0122(9)
C32 0.0398(8) 0.0308(8) 0.0318(8) -0.0096(6) -0.0110(6) -0.0043(6)
C31 0.0318(7) 0.0324(8) 0.0305(8) -0.0113(6) -0.0056(6) -0.0027(6)
C28 0.0353(7) 0.0349(8) 0.0319(8) -0.0114(6) -0.0079(6) -0.0011(6)
C25 0.0376(8) 0.0375(9) 0.0317(8) -0.0133(7) -0.0074(6) 0.0015(6)
C24 0.0436(10) 0.0529(12) 0.0903(16) -0.0402(11) -0.0247(10) 0.0037(8)
C23 0.0542(11) 0.0487(11) 0.0894(16) -0.0402(11) -0.0173(10) 0.0030(9)
C34 0.0442(9) 0.0520(11) 0.0602(12) -0.0098(9) -0.0208(9) -0.0009(8)
C33 0.0388(8) 0.0460(10) 0.0400(9) -0.0099(8) -0.0103(7) -0.0050(7)
C29 0.0364(8) 0.0355(8) 0.0307(8) -0.0119(7) -0.0085(6) -0.0001(6)
C40 0.0414(8) 0.0453(10) 0.0339(9) -0.0119(7) -0.0112(7) 0.0006(7)
C26 0.0419(9) 0.0432(10) 0.0701(13) -0.0199(9) -0.0118(9) -0.0050(8)
C1 0.0462(11) 0.0710(15) 0.0763(15) -0.0225(12) -0.0090(10) 0.0113(10)
C2 0.0407(9) 0.0424(10) 0.0490(10) -0.0155(8) -0.0128(7) 0.0035(7)
C10 0.0370(8) 0.0390(9) 0.0312(8) -0.0120(7) -0.0067(6) -0.0033(6)
C19 0.0461(9) 0.0457(10) 0.0359(9) -0.0134(8) -0.0099(7) 0.0027(8)
O4 0.0901(12) 0.0618(11) 0.1464(18) 0.0358(11) -0.0739(12) -0.0303(9)
C20 0.125(3) 0.078(2) 0.210(4) 0.056(2) -0.111(3) -0.0304(19)
C18 0.0419(9) 0.0522(11) 0.0409(10) -0.0234(8) -0.0077(7) -0.0015(8)
C22 0.0420(9) 0.0464(10) 0.0552(11) -0.0187(9) -0.0072(8) 0.0101(8)
C21 0.0915(18) 0.0608(15) 0.112(2) -0.0485(15) -0.0317(15) 0.0352(13)
C30 0.0332(7) 0.0350(8) 0.0301(8) -0.0115(6) -0.0061(6) -0.0032(6)
C38 0.0345(8) 0.0386(9) 0.0308(8) -0.0119(7) -0.0075(6) -0.0003(6)
C39 0.0676(14) 0.0846(17) 0.117(2) -0.0776(17) 0.0088(13) -0.0119(12)
C27 0.0355(9) 0.0597(13) 0.0852(15) -0.0244(11) -0.0133(9) -0.0032(8)

loop_
_atom_type_symbol
_atom_type_description
_atom_type_scat_dispersion_real
_atom_type_scat_dispersion_imag
_atom_type_scat_source
C C 0.0033 0.0016 'International Tables Vol C Tables 4.2.6.8 and 6.1.1.4'
H H 0.0000 0.0000 'International Tables Vol C Tables 4.2.6.8 and 6.1.1.4'
N N 0.0061 0.0033 'International Tables Vol C Tables 4.2.6.8 and 6.1.1.4'
O O 0.0106 0.0060 'International Tables Vol C Tables 4.2.6.8 and 6.1.1.4'

loop_
_geom_angle_atom_site_label_1
_geom_angle_atom_site_label_2
_geom_angle_atom_site_label_3
_geom_angle
C2 O1 C1 118.34(16)
C3 C4 C5 121.44(16)
C3 C4 H4A 119.3
C5 C4 H4A 119.3
C14 C15 C16 119.94(17)
C14 C15 H15A 120.0
C16 C15 H15A 120.0
C15 C14 C13 120.53(19)
C15 C14 H14A 119.7
C13 C14 H14A 119.7
C8 N1 C11 110.58(13)
C8 N1 H1A 124.7
C11 N1 H1A 124.7
C36 C37 C32 120.63(16)
C36 C37 H37A 119.7
C32 C37 H37A 119.7
C28 N2 C31 111.00(12)
C28 N2 H2A 124.5
C31 N2 H2A 124.5
C22 O5 C21 117.25(17)
C38 O8 C39 116.43(14)
C2 C3 C4 119.44(16)
C2 C3 H3A 120.3
C4 C3 H3A 120.3
C4 C5 C6 117.89(15)
C4 C5 C8 120.95(15)
C6 C5 C8 121.12(14)
N1 C8 C9 107.20(13)
N1 C8 C5 122.94(14)
C9 C8 C5 129.81(14)
C8 C9 C18 123.76(15)
C8 C9 C10 107.15(13)
C18 C9 C10 128.81(15)
C15 C16 C17 120.10(19)
C15 C16 H16A 120.0
C17 C16 H16A 120.0
C12 C13 C14 119.98(18)
C12 C13 H13A 120.0
C14 C13 H13A 120.0
C17 C12 C13 118.82(15)
C17 C12 C11 121.06(15)
C13 C12 C11 120.12(15)
C12 C17 C16 120.62(18)
C12 C17 H17A 119.7
C16 C17 H17A 119.7
C10 C11 N1 107.55(13)
C10 C11 C12 130.48(14)
N1 C11 C12 121.97(14)
C6 C7 C2 120.43(17)
C6 C7 H7A 119.8
C2 C7 H7A 119.8
C7 C6 C5 121.00(16)
C7 C6 H6A 119.5
C5 C6 H6A 119.5
C34 C35 C36 119.64(17)
C34 C35 H35A 120.2
C36 C35 H35A 120.2
C37 C36 C35 120.29(18)
C37 C36 H36A 119.9
C35 C36 H36A 119.9
C33 C32 C37 118.46(14)
C33 C32 C31 121.74(14)
C37 C32 C31 119.79(14)
C30 C31 N2 107.10(13)
C30 C31 C32 132.13(14)
N2 C31 C32 120.63(13)
N2 C28 C29 107.30(13)
N2 C28 C25 121.69(13)
C29 C28 C25 130.95(14)
C24 C25 C26 117.79(15)
C24 C25 C28 120.06(15)
C26 C25 C28 122.15(15)
C25 C24 C23 121.55(17)
C25 C24 H24A 119.2
C23 C24 H24A 119.2
C22 C23 C24 119.60(18)
C22 C23 H23A 120.2
C24 C23 H23A 120.2
C35 C34 C33 120.32(17)
C35 C34 H34A 119.8
C33 C34 H34A 119.8
C32 C33 C34 120.65(17)
C32 C33 H33A 119.7
C34 C33 H33A 119.7
C28 C29 C40 123.66(14)
C28 C29 C30 106.99(13)
C40 C29 C30 128.91(14)
O6 C40 C29 126.18(15)
O6 C40 H40A 116.9
C29 C40 H40A 116.9
C27 C26 C25 120.89(17)
C27 C26 H26A 119.6
C25 C26 H26A 119.6
O1 C1 H1B 109.5
O1 C1 H1C 109.5
H1B C1 H1C 109.5
O1 C1 H1D 109.5
H1B C1 H1D 109.5
H1C C1 H1D 109.5
O1 C2 C3 124.85(16)
O1 C2 C7 115.35(17)
C3 C2 C7 119.79(15)
C11 C10 C9 107.52(14)
C11 C10 C19 126.17(14)
C9 C10 C19 126.30(14)
O3 C19 O4 122.16(17)
O3 C19 C10 124.43(17)
O4 C19 C10 113.42(16)
C19 O4 C20 114.79(18)
O4 C20 H20A 109.5
O4 C20 H20B 109.5
H20A C20 H20B 109.5
O4 C20 H20C 109.5
H20A C20 H20C 109.5
H20B C20 H20C 109.5
O2 C18 C9 126.25(16)
O2 C18 H18A 116.9
C9 C18 H18A 116.9
O5 C22 C23 123.95(19)
O5 C22 C27 116.37(17)
C23 C22 C27 119.63(17)
O5 C21 H21A 109.5
O5 C21 H21B 109.5
H21A C21 H21B 109.5
O5 C21 H21C 109.5
H21A C21 H21C 109.5
H21B C21 H21C 109.5
C31 C30 C29 107.61(13)
C31 C30 C38 126.67(14)
C29 C30 C38 125.71(13)
O7 C38 O8 123.42(14)
O7 C38 C30 124.13(15)
O8 C38 C30 112.45(13)
O8 C39 H39A 109.5
O8 C39 H39B 109.5
H39A C39 H39B 109.5
O8 C39 H39C 109.5
H39A C39 H39C 109.5
H39B C39 H39C 109.5
C26 C27 C22 120.53(17)
C26 C27 H27A 119.7
C22 C27 H27A 119.7

loop_
_geom_bond_atom_site_label_1
_geom_bond_atom_site_label_2
_geom_bond_distance
O1 C2 1.358(2)
O1 C1 1.425(2)
C4 C3 1.390(2)
C4 C5 1.393(2)
C4 H4A 0.9300
C15 C14 1.373(3)
C15 C16 1.374(3)
C15 H15A 0.9300
C14 C13 1.387(3)
C14 H14A 0.9300
N1 C8 1.3590(19)
N1 C11 1.382(2)
N1 H1A 0.8600
O2 C18 1.225(2)
O3 C19 1.197(2)
C37 C36 1.383(2)
C37 C32 1.398(2)
C37 H37A 0.9300
N2 C28 1.3531(19)
N2 C31 1.3811(19)
N2 H2A 0.8600
O5 C22 1.369(2)
O5 C21 1.430(3)
O6 C40 1.2180(19)
O7 C38 1.1922(19)
O8 C38 1.311(2)
O8 C39 1.443(2)
C3 C2 1.384(3)
C3 H3A 0.9300
C5 C6 1.397(2)
C5 C8 1.466(2)
C8 C9 1.396(2)
C9 C18 1.425(2)
C9 C10 1.428(2)
C16 C17 1.384(3)
C16 H16A 0.9300
C13 C12 1.391(2)
C13 H13A 0.9300
C12 C17 1.388(2)
C12 C11 1.472(2)
C17 H17A 0.9300
C11 C10 1.371(2)
C7 C6 1.374(2)
C7 C2 1.388(3)
C7 H7A 0.9300
C6 H6A 0.9300
C35 C34 1.381(3)
C35 C36 1.377(3)
C35 H35A 0.9300
C36 H36A 0.9300
C32 C33 1.384(2)
C32 C31 1.472(2)
C31 C30 1.373(2)
C28 C29 1.394(2)
C28 C25 1.470(2)
C25 C24 1.384(2)
C25 C26 1.383(2)
C24 C23 1.385(3)
C24 H24A 0.9300
C23 C22 1.368(3)
C23 H23A 0.9300
C34 C33 1.387(2)
C34 H34A 0.9300
C33 H33A 0.9300
C29 C40 1.428(2)
C29 C30 1.430(2)
C40 H40A 0.9300
C26 C27 1.375(2)
C26 H26A 0.9300
C1 H1B 0.9600
C1 H1C 0.9600
C1 H1D 0.9600
C10 C19 1.484(2)
C19 O4 1.284(2)
O4 C20 1.468(3)
C20 H20A 0.9600
C20 H20B 0.9600
C20 H20C 0.9600
C18 H18A 0.9300
C22 C27 1.380(3)
C21 H21A 0.9600
C21 H21B 0.9600
C21 H21C 0.9600
C30 C38 1.486(2)
C39 H39A 0.9600
C39 H39B 0.9600
C39 H39C 0.9600
C27 H27A 0.9300

loop_
_geom_torsion_atom_site_label_1
_geom_torsion_atom_site_label_2
_geom_torsion_atom_site_label_3
_geom_torsion_atom_site_label_4
_geom_torsion
C16 C15 C14 C13 0.1(3)
C5 C4 C3 C2 0.1(3)
C3 C4 C5 C6 0.6(3)
C3 C4 C5 C8 -177.02(15)
C11 N1 C8 C9 -0.05(18)
C11 N1 C8 C5 -177.92(15)
C4 C5 C8 N1 -127.08(18)
C6 C5 C8 N1 55.4(2)
C4 C5 C8 C9 55.6(3)
C6 C5 C8 C9 -122.0(2)
N1 C8 C9 C18 -174.46(16)
C5 C8 C9 C18 3.2(3)
N1 C8 C9 C10 -0.08(18)
C5 C8 C9 C10 177.59(17)
C14 C15 C16 C17 0.6(3)
C15 C14 C13 C12 -1.0(3)
C14 C13 C12 C17 1.3(3)
C14 C13 C12 C11 -178.32(18)
C13 C12 C17 C16 -0.7(3)
C11 C12 C17 C16 178.95(17)
C15 C16 C17 C12 -0.3(3)
C8 N1 C11 C10 0.17(18)
C8 N1 C11 C12 -179.64(15)
C17 C12 C11 C10 -134.53(19)
C13 C12 C11 C10 45.1(3)
C17 C12 C11 N1 45.2(2)
C13 C12 C11 N1 -135.14(17)
C2 C7 C6 C5 0.5(3)
C4 C5 C6 C7 -0.9(3)
C8 C5 C6 C7 176.68(16)
C32 C37 C36 C35 -0.4(3)
C34 C35 C36 C37 0.5(3)
C36 C37 C32 C33 0.1(2)
C36 C37 C32 C31 179.27(16)
C28 N2 C31 C30 0.26(18)
C28 N2 C31 C32 -175.97(13)
C33 C32 C31 C30 39.9(3)
C37 C32 C31 C30 -139.23(18)
C33 C32 C31 N2 -144.96(16)
C37 C32 C31 N2 35.9(2)
C31 N2 C28 C29 -0.10(18)
C31 N2 C28 C25 -177.50(14)
N2 C28 C25 C24 61.9(2)
C29 C28 C25 C24 -114.8(2)
N2 C28 C25 C26 -119.16(18)
C29 C28 C25 C26 64.1(3)
C26 C25 C24 C23 0.4(3)
C28 C25 C24 C23 179.40(19)
C25 C24 C23 C22 0.4(3)
C36 C35 C34 C33 -0.1(3)
C37 C32 C33 C34 0.2(3)
C31 C32 C33 C34 -178.92(16)
C35 C34 C33 C32 -0.2(3)
N2 C28 C29 C40 -173.06(15)
C25 C28 C29 C40 4.0(3)
N2 C28 C29 C30 -0.09(18)
C25 C28 C29 C30 176.98(16)
C28 C29 C40 O6 173.24(17)
C30 C29 C40 O6 1.9(3)
C24 C25 C26 C27 -0.8(3)
C28 C25 C26 C27 -179.78(17)
C1 O1 C2 C3 6.5(3)
C1 O1 C2 C7 -174.87(18)
C4 C3 C2 O1 177.99(17)
C4 C3 C2 C7 -0.6(3)
C6 C7 C2 O1 -178.45(17)
C6 C7 C2 C3 0.2(3)
N1 C11 C10 C9 -0.22(18)
C12 C11 C10 C9 179.57(17)
N1 C11 C10 C19 178.25(16)
C12 C11 C10 C19 -2.0(3)
C8 C9 C10 C11 0.19(19)
C18 C9 C10 C11 174.19(17)
C8 C9 C10 C19 -178.28(16)
C18 C9 C10 C19 -4.3(3)
C11 C10 C19 O3 -92.4(2)
C9 C10 C19 O3 85.8(2)
C11 C10 C19 O4 87.7(2)
C9 C10 C19 O4 -94.2(2)
O3 C19 O4 C20 -0.8(4)
C10 C19 O4 C20 179.2(3)
C8 C9 C18 O2 176.18(17)
C10 C9 C18 O2 3.1(3)
C21 O5 C22 C23 -2.9(3)
C21 O5 C22 C27 179.7(2)
C24 C23 C22 O5 -178.0(2)
C24 C23 C22 C27 -0.8(3)
N2 C31 C30 C29 -0.30(17)
C32 C31 C30 C29 175.31(15)
N2 C31 C30 C38 -179.75(14)
C32 C31 C30 C38 -4.1(3)
C28 C29 C30 C31 0.25(18)
C40 C29 C30 C31 172.73(16)
C28 C29 C30 C38 179.70(15)
C40 C29 C30 C38 -7.8(3)
C39 O8 C38 O7 0.0(3)
C39 O8 C38 C30 -179.80(19)
C31 C30 C38 O7 -73.9(2)
C29 C30 C38 O7 106.7(2)
C31 C30 C38 O8 105.83(18)
C29 C30 C38 O8 -73.5(2)
C25 C26 C27 C22 0.4(3)
O5 C22 C27 C26 177.80(19)
C23 C22 C27 C26 0.4(3)
